data_4078895
loop_
_publ_author_name
'Munh\'a, Rui F.'
'Ballmann, Joachim'
'Veiros, Luis F.'
'Patrick, Brian O.'
'Fryzuk, Michael D.'
'Martins, Ana M.'

_publ_section_title
;
 Dinuclear Cationic Zirconium Hydrides Stabilized by theN,N-Dibenzylcyclam
 Ancillary Ligand
;
_journal_issue 14
_journal_name_full Organometallics
_journal_page_first 4937
_journal_paper_doi 10.1021/om300504q
_journal_volume 31
_journal_year 2012
_chemical_formula_sum 'C62 H102 B N8 O2 Zr2'
_chemical_formula_weight 1184.77
_chemical_name_systematic
; 
 ? 
;
_space_group_IT_number 15
_symmetry_cell_setting monoclinic
_symmetry_space_group_name_Hall '-C 2yc'
_symmetry_space_group_name_H-M 'C 1 2/c 1'
_atom_sites_solution_hydrogens mixed
_atom_sites_solution_primary direct
_atom_sites_solution_secondary difmap
_audit_creation_method SHELXL-97
_cell_angle_alpha 90.00
_cell_angle_beta 95.0336(13)
_cell_angle_gamma 90.00
_cell_formula_units_Z 4
_cell_length_a 16.7463(4)
_cell_length_b 16.0456(4)
_cell_length_c 25.7734(7)
_cell_measurement_reflns_used 9974
_cell_measurement_temperature 173(2)
_cell_measurement_theta_max 28.05
_cell_measurement_theta_min 2.30
_cell_volume 6898.7(3)
_computing_cell_refinement 'Bruker SAINT'
_computing_data_collection 'Bruker APEX II'
_computing_data_reduction 'Bruker SAINT'
_computing_structure_refinement 'SHELXL-97 (Sheldrick, 2008)'
_computing_structure_solution 'SHELXS-97 (Sheldrick, 2008)'
_diffrn_ambient_temperature 173(2)
_diffrn_measured_fraction_theta_full 0.999
_diffrn_measured_fraction_theta_max 0.992
_diffrn_measurement_device_type 'Bruker APEX II'
_diffrn_measurement_method 'area detector'
_diffrn_radiation_monochromator graphite
_diffrn_radiation_source 'fine-focus sealed tube'
_diffrn_radiation_type MoK\a
_diffrn_radiation_wavelength 0.71073
_diffrn_reflns_av_R_equivalents 0.0287
_diffrn_reflns_av_sigmaI/netI 0.0274
_diffrn_reflns_limit_h_max 20
_diffrn_reflns_limit_h_min -22
_diffrn_reflns_limit_k_max 21
_diffrn_reflns_limit_k_min -21
_diffrn_reflns_limit_l_max 34
_diffrn_reflns_limit_l_min -34
_diffrn_reflns_number 32386
_diffrn_reflns_theta_full 25.50
_diffrn_reflns_theta_max 28.15
_diffrn_reflns_theta_min 1.59
_exptl_absorpt_coefficient_mu 0.345
_exptl_absorpt_correction_T_max 0.933
_exptl_absorpt_correction_T_min 0.838
_exptl_absorpt_correction_type multi-scan
_exptl_absorpt_process_details SADABS,Sheldrick(2008)
_exptl_crystal_colour yellow
_exptl_crystal_density_diffrn 1.141
_exptl_crystal_density_method 'not measured'
_exptl_crystal_description prism
_exptl_crystal_F_000 2524
_exptl_crystal_size_max 0.45
_exptl_crystal_size_mid 0.42
_exptl_crystal_size_min 0.20
_refine_diff_density_max 1.435
_refine_diff_density_min -0.645
_refine_diff_density_rms 0.114
_refine_ls_extinction_method none
_refine_ls_goodness_of_fit_ref 1.125
_refine_ls_hydrogen_treatment mixed
_refine_ls_matrix_type full
_refine_ls_number_parameters 426
_refine_ls_number_reflns 8396
_refine_ls_number_restraints 690
_refine_ls_restrained_S_all 1.102
_refine_ls_R_factor_all 0.0783
_refine_ls_R_factor_gt 0.0547
_refine_ls_shift/su_max 0.002
_refine_ls_shift/su_mean 0.000
_refine_ls_structure_factor_coef Fsqd
_refine_ls_weighting_details 'calc w=1/[\s^2^(Fo^2^)+(0.0985P)^2^+10.1732P] where P=(Fo^2^+2Fc^2^)/3'
_refine_ls_weighting_scheme calc
_refine_ls_wR_factor_gt 0.1645
_refine_ls_wR_factor_ref 0.1793
_reflns_number_gt 6254
_reflns_number_total 8396
_reflns_threshold_expression >2sigma(I)
_cod_data_source_file om300504q_si_002.cif
_cod_data_source_block compound_4
_cod_depositor_comments
;
The following automatic conversions were performed:

'_symmetry_cell_setting' value 'Monoclinic' changed to 'monoclinic'
according to /home/saulius/struct/CIF-dictionaries/cif_core.dic
dictionary named 'cif_core.dic' version 2.4.2 from 2011-04-26.

Automatic conversion script
Id: cif_fix_values 1891 2012-01-12 08:04:46Z andrius 

The following automatic conversions were performed:

'_atom_sites_solution_hydrogens' value 'diff&geom' was changed to
'mixed'.

Automatic conversion script
Id: cif_fix_values 6452 2018-10-05 10:23:21Z andrius 
;
_cod_original_sg_symbol_H-M 'C 2/c'
_cod_database_code 4078895

loop_
_symmetry_equiv_pos_as_xyz
'x, y, z'
'-x, y, -z+1/2'
'x+1/2, y+1/2, z'
'-x+1/2, y+1/2, -z+1/2'
'-x, -y, -z'
'x, -y, z-1/2'
'-x+1/2, -y+1/2, -z'
'x+1/2, -y+1/2, z-1/2'

loop_
_atom_site_label
_atom_site_type_symbol
_atom_site_fract_x
_atom_site_fract_y
_atom_site_fract_z
_atom_site_U_iso_or_equiv
_atom_site_adp_type
_atom_site_occupancy
_atom_site_symmetry_multiplicity
_atom_site_calc_flag
_atom_site_refinement_flags
_atom_site_disorder_assembly
_atom_site_disorder_group
C1 C 0.15428(18) 0.9609(2) 0.12561(13) 0.0442(8) Uani 1 1 d U . .
H1A H 0.1612 0.9359 0.0912 0.053 Uiso 1 1 calc R . .
H1B H 0.2054 0.9545 0.1477 0.053 Uiso 1 1 calc R . .
C2 C 0.1352(2) 1.0531(2) 0.11876(14) 0.0498(9) Uani 1 1 d U . .
H2A H 0.1854 1.0847 0.1158 0.060 Uiso 1 1 calc R . .
H2B H 0.1001 1.0616 0.0862 0.060 Uiso 1 1 calc R . .
C4 C 0.1521(3) 1.2157(3) 0.20117(14) 0.0670(14) Uani 1 1 d U . .
H4A H 0.1485 1.2769 0.1968 0.080 Uiso 1 1 calc R . .
H4B H 0.2054 1.1979 0.1914 0.080 Uiso 1 1 calc R . .
C5 C 0.1458(2) 1.1945(2) 0.25866(14) 0.0553(11) Uani 1 1 d U . .
H5A H 0.1849 1.2295 0.2799 0.066 Uiso 1 1 calc R . .
H5B H 0.0916 1.2105 0.2677 0.066 Uiso 1 1 calc R . .
C6 C 0.2434(2) 1.0794(3) 0.26707(14) 0.0595(12) Uani 1 1 d U . .
H6A H 0.2810 1.1108 0.2915 0.071 Uiso 1 1 calc R . .
H6B H 0.2559 1.0927 0.2312 0.071 Uiso 1 1 calc R . .
C7 C 0.2542(2) 0.9879(3) 0.27665(15) 0.0646(13) Uani 1 1 d U . .
H7A H 0.3043 0.9686 0.2627 0.078 Uiso 1 1 calc R . .
H7B H 0.2582 0.9765 0.3145 0.078 Uiso 1 1 calc R . .
C8 C 0.1952(3) 0.8557(3) 0.25145(16) 0.0802(17) Uani 1 1 d U . .
H8A H 0.2011 0.8357 0.2879 0.096 Uiso 1 1 calc R . .
H8B H 0.2444 0.8407 0.2350 0.096 Uiso 1 1 calc R . .
C9 C 0.1234(3) 0.8131(2) 0.22237(15) 0.0647(13) Uani 1 1 d U . .
H9A H 0.1278 0.7523 0.2283 0.078 Uiso 1 1 calc R . .
H9B H 0.0740 0.8325 0.2371 0.078 Uiso 1 1 calc R . .
C10 C 0.1154(2) 0.8291(2) 0.16471(14) 0.0461(8) Uani 1 1 d U . .
H10A H 0.1675 0.8177 0.1508 0.055 Uiso 1 1 calc R . .
H10B H 0.0757 0.7895 0.1479 0.055 Uiso 1 1 calc R . .
C11 C 0.01279(18) 0.9150(2) 0.11467(13) 0.0398(7) Uani 1 1 d U . .
H11A H -0.0030 0.9733 0.1065 0.048 Uiso 1 1 calc R . .
H11B H -0.0298 0.8900 0.1339 0.048 Uiso 1 1 calc R . .
C12 C 0.01635(18) 0.8681(2) 0.06398(14) 0.0425(7) Uani 1 1 d U . .
C13 C -0.0121(2) 0.7867(2) 0.05921(15) 0.0502(8) Uani 1 1 d U . .
H13 H -0.0331 0.7605 0.0881 0.060 Uiso 1 1 calc R . .
C14 C -0.0101(2) 0.7434(3) 0.01302(16) 0.0546(9) Uani 1 1 d U . .
H14 H -0.0290 0.6876 0.0108 0.066 Uiso 1 1 calc R . .
C15 C 0.0184(2) 0.7795(3) -0.02932(15) 0.0534(9) Uani 1 1 d U . .
H15 H 0.0197 0.7492 -0.0609 0.064 Uiso 1 1 calc R . .
C16 C 0.0456(2) 0.8611(3) -0.02578(14) 0.0525(9) Uani 1 1 d U . .
H16 H 0.0652 0.8870 -0.0553 0.063 Uiso 1 1 calc R . .
C17 C 0.0444(2) 0.9050(2) 0.02022(14) 0.0462(8) Uani 1 1 d U . .
H17 H 0.0629 0.9609 0.0220 0.055 Uiso 1 1 calc R . .
C18 C 0.14388(18) 1.0967(2) 0.33041(12) 0.0390(7) Uani 1 1 d U . .
H18A H 0.1511 1.0375 0.3406 0.047 Uiso 1 1 calc R . .
H18B H 0.0870 1.1110 0.3334 0.047 Uiso 1 1 calc R . .
C19 C 0.19512(19) 1.1494(2) 0.36905(12) 0.0428(8) Uani 1 1 d U . .
C20 C 0.1706(2) 1.2284(2) 0.38239(12) 0.0443(8) Uani 1 1 d U . .
H20 H 0.1219 1.2504 0.3663 0.053 Uiso 1 1 calc R . .
C21 C 0.2162(2) 1.2757(3) 0.41895(12) 0.0524(9) Uani 1 1 d U . .
H21 H 0.1985 1.3297 0.4279 0.063 Uiso 1 1 calc R . .
C22 C 0.2872(2) 1.2447(3) 0.44232(12) 0.0545(10) Uani 1 1 d U . .
H22 H 0.3187 1.2773 0.4672 0.065 Uiso 1 1 calc R . .
C23 C 0.3126(2) 1.1662(3) 0.42960(14) 0.0555(10) Uani 1 1 d U . .
H23 H 0.3616 1.1446 0.4456 0.067 Uiso 1 1 calc R . .
C24 C 0.2662(2) 1.1185(3) 0.39317(14) 0.0520(9) Uani 1 1 d U . .
H24 H 0.2836 1.0641 0.3848 0.062 Uiso 1 1 calc R . .
N1 N 0.08976(15) 0.91607(16) 0.15005(10) 0.0361(6) Uani 1 1 d U . .
N2 N 0.09528(16) 1.08417(16) 0.16286(11) 0.0409(6) Uani 1 1 d U . .
N3 N 0.16012(15) 1.10482(17) 0.27419(10) 0.0414(7) Uani 1 1 d U . .
N4 N 0.18585(16) 0.9436(2) 0.25096(11) 0.0476(7) Uani 1 1 d U . .
Zr1 Zr 0.081825(15) 1.004131(15) 0.223918(11) 0.02970(12) Uani 1 1 d U . .
O1 O 0.8085(4) 0.9120(6) 0.0891(2) 0.082(2) Uani 0.645(9) 1 d PDU A 1
C33 C 0.7963(6) 0.9381(8) 0.0331(4) 0.076(3) Uani 0.645(9) 1 d PDU A 1
H33A H 0.8063 0.9983 0.0285 0.091 Uiso 0.645(9) 1 calc PR A 1
H33B H 0.8298 0.9053 0.0107 0.091 Uiso 0.645(9) 1 calc PR A 1
C34 C 0.7108(6) 0.9172(8) 0.0235(4) 0.134(5) Uani 0.645(9) 1 d PDU A 1
H34A H 0.6773 0.9677 0.0259 0.160 Uiso 0.645(9) 1 calc PR A 1
H34B H 0.6994 0.8924 -0.0116 0.160 Uiso 0.645(9) 1 calc PR A 1
C35 C 0.6944(6) 0.8569(8) 0.0640(5) 0.127(4) Uani 0.645(9) 1 d PDU A 1
H35A H 0.6594 0.8826 0.0886 0.153 Uiso 0.645(9) 1 calc PR A 1
H35B H 0.6663 0.8078 0.0480 0.153 Uiso 0.645(9) 1 calc PR A 1
C36 C 0.7703(8) 0.8308(9) 0.0922(5) 0.107(4) Uani 0.645(9) 1 d PDU A 1
H36A H 0.7640 0.8134 0.1284 0.129 Uiso 0.645(9) 1 calc PR A 1
H36B H 0.7979 0.7867 0.0737 0.129 Uiso 0.645(9) 1 calc PR A 1
O1B O 0.8167(9) 0.9410(9) 0.0587(9) 0.112(5) Uani 0.355(9) 1 d PDU A 2
C33B C 0.7598(19) 0.9554(11) 0.0105(9) 0.141(8) Uani 0.355(9) 1 d PDU A 2
H33C H 0.7047 0.9707 0.0179 0.169 Uiso 0.355(9) 1 calc PR A 2
H33D H 0.7807 0.9938 -0.0151 0.169 Uiso 0.355(9) 1 calc PR A 2
C34B C 0.7700(15) 0.8667(11) -0.0015(6) 0.131(7) Uani 0.355(9) 1 d PDU A 2
H34C H 0.8275 0.8550 -0.0044 0.158 Uiso 0.355(9) 1 calc PR A 2
H34D H 0.7402 0.8536 -0.0353 0.158 Uiso 0.355(9) 1 calc PR A 2
C35B C 0.7407(12) 0.8136(10) 0.0392(5) 0.092(5) Uani 0.355(9) 1 d PDU A 2
H35C H 0.7620 0.7560 0.0387 0.110 Uiso 0.355(9) 1 calc PR A 2
H35D H 0.6815 0.8127 0.0384 0.110 Uiso 0.355(9) 1 calc PR A 2
C36B C 0.7787(15) 0.8639(11) 0.0822(7) 0.102(6) Uani 0.355(9) 1 d PDU A 2
H36C H 0.8204 0.8308 0.1025 0.123 Uiso 0.355(9) 1 calc PR A 2
H36D H 0.7381 0.8813 0.1057 0.123 Uiso 0.355(9) 1 calc PR A 2
C3 C 0.0877(3) 1.1750(2) 0.16405(14) 0.0550(11) Uani 1 1 d U . .
H3A H 0.0342 1.1898 0.1749 0.066 Uiso 1 1 calc R . .
H3B H 0.0915 1.1972 0.1285 0.066 Uiso 1 1 calc R . .
C25 C 0.3629(4) 1.0600(5) 0.1445(3) 0.0560(13) Uani 0.378(6) 1 d PDU B .
H25A H 0.3335 1.0242 0.1180 0.067 Uiso 0.378(6) 1 calc PR . .
H25B H 0.3350 1.0557 0.1767 0.067 Uiso 0.378(6) 1 calc PR . .
C26 C 0.3559(6) 1.1452(8) 0.1264(5) 0.064(3) Uani 0.378(6) 1 d PU . .
H26A H 0.3836 1.1822 0.1523 0.095 Uiso 0.378(6) 1 calc PR . .
H26B H 0.2991 1.1607 0.1214 0.095 Uiso 0.378(6) 1 calc PR . .
H26C H 0.3801 1.1505 0.0933 0.095 Uiso 0.378(6) 1 calc PR . .
C27 C 0.4968(5) 1.0137(4) 0.1022(3) 0.0560(13) Uani 0.422(7) 1 d PDU B .
H27A H 0.4965 1.0695 0.0859 0.067 Uiso 0.422(7) 1 calc PR . .
H27B H 0.5535 0.9979 0.1110 0.067 Uiso 0.422(7) 1 calc PR . .
C28 C 0.4620(9) 0.9554(9) 0.0643(6) 0.112(6) Uani 0.422(7) 1 d PU . .
H28A H 0.4770 0.8986 0.0751 0.168 Uiso 0.422(7) 1 calc PR . .
H28B H 0.4818 0.9672 0.0304 0.168 Uiso 0.422(7) 1 calc PR . .
H28C H 0.4035 0.9609 0.0616 0.168 Uiso 0.422(7) 1 calc PR . .
C29 C 0.5064(5) 1.0822(5) 0.1975(3) 0.0560(13) Uani 0.333(6) 1 d PDU B -1
H29A H 0.5604 1.0722 0.1859 0.067 Uiso 0.333(6) 1 calc PR B -1
H29B H 0.4906 1.1371 0.1824 0.067 Uiso 0.333(6) 1 calc PR B -1
C30 C 0.5289(7) 1.1073(6) 0.2518(5) 0.059(4) Uani 0.333(6) 1 d PU B -1
H30A H 0.5699 1.1510 0.2526 0.089 Uiso 0.333(6) 1 calc PR B -1
H30B H 0.5501 1.0590 0.2718 0.089 Uiso 0.333(6) 1 calc PR B -1
H30C H 0.4815 1.1287 0.2673 0.089 Uiso 0.333(6) 1 calc PR B -1
C31 C 0.4468(5) 0.9280(4) 0.1827(3) 0.0560(13) Uani 0.370(6) 1 d PDU B .
H31A H 0.4261 0.9348 0.2173 0.067 Uiso 0.370(6) 1 calc PR . .
H31B H 0.4063 0.8958 0.1607 0.067 Uiso 0.370(6) 1 calc PR . .
C32 C 0.5210(7) 0.8772(7) 0.1897(8) 0.104(6) Uani 0.370(6) 1 d PU . .
H32A H 0.5309 0.8509 0.1566 0.156 Uiso 0.370(6) 1 calc PR . .
H32B H 0.5148 0.8341 0.2160 0.156 Uiso 0.370(6) 1 calc PR . .
H32C H 0.5665 0.9132 0.2013 0.156 Uiso 0.370(6) 1 calc PR . .
B1 B 0.4532(3) 1.0210(3) 0.1567(2) 0.067(3) Uani 0.50 1 d PDU . .
H1 H 0.0000 1.080(3) 0.2500 0.044(13) Uiso 1 2 d S . .
H2 H -0.027(2) 0.962(2) 0.2100(14) 0.044(9) Uiso 1 1 d . . .

loop_
_atom_site_aniso_label
_atom_site_aniso_U_11
_atom_site_aniso_U_22
_atom_site_aniso_U_33
_atom_site_aniso_U_23
_atom_site_aniso_U_13
_atom_site_aniso_U_12
C1 0.0227(14) 0.069(2) 0.0401(17) 0.0160(16) 0.0011(12) -0.0039(14)
C2 0.0385(18) 0.065(2) 0.0436(18) 0.0231(16) -0.0070(14) -0.0204(16)
C4 0.085(3) 0.063(2) 0.045(2) 0.0283(17) -0.0351(19) -0.049(2)
C5 0.064(2) 0.054(2) 0.0431(18) 0.0235(15) -0.0271(17) -0.0374(18)
C6 0.0233(16) 0.113(3) 0.0400(18) 0.030(2) -0.0072(13) -0.0196(18)
C7 0.0207(16) 0.133(4) 0.0402(18) 0.021(2) 0.0017(13) 0.0221(19)
C8 0.112(4) 0.080(3) 0.044(2) -0.006(2) -0.013(2) 0.072(3)
C9 0.107(4) 0.0452(19) 0.044(2) 0.0091(16) 0.019(2) 0.040(2)
C10 0.050(2) 0.0443(17) 0.0443(18) 0.0040(14) 0.0071(15) 0.0162(15)
C11 0.0255(15) 0.0425(16) 0.0505(18) 0.0046(14) -0.0011(13) 0.0022(12)
C12 0.0237(14) 0.0500(18) 0.0528(19) 0.0040(15) -0.0031(13) 0.0054(13)
C13 0.0355(18) 0.058(2) 0.056(2) -0.0005(17) -0.0033(15) -0.0056(15)
C14 0.0382(19) 0.058(2) 0.064(2) -0.0080(18) -0.0125(17) -0.0037(16)
C15 0.047(2) 0.067(2) 0.0421(19) -0.0048(17) -0.0179(16) 0.0106(17)
C16 0.046(2) 0.068(2) 0.0404(18) 0.0128(17) -0.0095(15) 0.0143(17)
C17 0.0394(18) 0.0507(18) 0.0462(18) 0.0084(15) -0.0093(14) 0.0103(14)
C18 0.0264(14) 0.0461(16) 0.0426(16) 0.0204(13) -0.0077(12) -0.0085(12)
C19 0.0304(16) 0.059(2) 0.0369(16) 0.0221(14) -0.0088(13) -0.0162(14)
C20 0.0342(17) 0.066(2) 0.0325(15) 0.0134(15) 0.0007(12) -0.0123(15)
C21 0.046(2) 0.083(3) 0.0292(15) 0.0028(16) 0.0076(14) -0.0165(18)
C22 0.0424(19) 0.097(3) 0.0240(14) 0.0074(17) -0.0011(13) -0.027(2)
C23 0.0365(18) 0.089(3) 0.0392(18) 0.0206(19) -0.0102(15) -0.0201(19)
C24 0.0414(19) 0.066(2) 0.0457(19) 0.0235(17) -0.0148(15) -0.0152(16)
N1 0.0243(12) 0.0424(13) 0.0417(14) 0.0114(11) 0.0026(10) 0.0061(10)
N2 0.0371(14) 0.0387(13) 0.0437(15) 0.0155(11) -0.0151(11) -0.0134(11)
N3 0.0282(13) 0.0534(15) 0.0400(14) 0.0209(12) -0.0121(11) -0.0146(11)
N4 0.0317(14) 0.073(2) 0.0383(14) 0.0149(14) 0.0028(11) 0.0252(13)
Zr1 0.01602(16) 0.03075(17) 0.04188(19) 0.01182(11) 0.00004(11) 0.00143(9)
O1 0.076(4) 0.125(6) 0.043(3) -0.029(3) -0.009(3) -0.004(4)
C33 0.088(7) 0.096(6) 0.044(4) 0.006(4) 0.009(4) -0.018(5)
C34 0.161(11) 0.121(9) 0.104(8) 0.020(7) -0.073(7) -0.037(8)
C35 0.087(7) 0.138(9) 0.164(10) 0.009(8) 0.046(7) -0.008(7)
C36 0.142(9) 0.100(9) 0.080(7) 0.003(6) 0.010(6) -0.025(8)
O1B 0.083(8) 0.106(9) 0.145(15) 0.000(12) 0.002(11) 0.039(7)
C33B 0.191(18) 0.132(15) 0.102(14) 0.037(12) 0.022(14) -0.010(15)
C34B 0.186(16) 0.110(12) 0.099(12) -0.031(10) 0.012(12) -0.008(12)
C35B 0.116(12) 0.093(10) 0.067(8) -0.013(7) 0.014(8) -0.032(9)
C36B 0.169(15) 0.066(11) 0.068(10) -0.022(9) -0.010(11) 0.034(11)
C3 0.071(2) 0.0408(17) 0.0464(19) 0.0214(14) -0.0343(18) -0.0277(17)
C25 0.045(3) 0.046(2) 0.079(4) -0.012(2) 0.015(2) -0.018(2)
C26 0.035(5) 0.087(8) 0.069(7) 0.010(6) 0.009(5) -0.021(5)
C27 0.045(3) 0.046(2) 0.079(4) -0.012(2) 0.015(2) -0.018(2)
C28 0.125(12) 0.087(9) 0.135(13) -0.058(9) 0.079(11) -0.037(9)
C29 0.045(3) 0.046(2) 0.079(4) -0.012(2) 0.015(2) -0.018(2)
C30 0.058(7) 0.043(5) 0.077(8) 0.033(6) 0.008(7) 0.010(4)
C31 0.045(3) 0.046(2) 0.079(4) -0.012(2) 0.015(2) -0.018(2)
C32 0.042(7) 0.044(6) 0.23(2) -0.032(9) 0.029(9) -0.004(5)
B1 0.049(5) 0.051(4) 0.105(8) -0.023(5) 0.034(5) -0.009(4)

loop_
_atom_type_symbol
_atom_type_description
_atom_type_scat_dispersion_real
_atom_type_scat_dispersion_imag
_atom_type_scat_source
C C 0.0033 0.0016 'International Tables Vol C Tables 4.2.6.8 and 6.1.1.4'
H H 0.0000 0.0000 'International Tables Vol C Tables 4.2.6.8 and 6.1.1.4'
B B 0.0013 0.0007 'International Tables Vol C Tables 4.2.6.8 and 6.1.1.4'
N N 0.0061 0.0033 'International Tables Vol C Tables 4.2.6.8 and 6.1.1.4'
O O 0.0106 0.0060 'International Tables Vol C Tables 4.2.6.8 and 6.1.1.4'
Zr Zr -2.9673 0.5597 'International Tables Vol C Tables 4.2.6.8 and 6.1.1.4'

loop_
_geom_angle_atom_site_label_1
_geom_angle_atom_site_label_2
_geom_angle_atom_site_label_3
_geom_angle
_geom_angle_site_symmetry_1
_geom_angle_site_symmetry_3
N1 C1 C2 111.6(3) . .
N1 C1 H1A 109.3 . .
C2 C1 H1A 109.3 . .
N1 C1 H1B 109.3 . .
C2 C1 H1B 109.3 . .
H1A C1 H1B 108.0 . .
N2 C2 C1 110.4(2) . .
N2 C2 H2A 109.6 . .
C1 C2 H2A 109.6 . .
N2 C2 H2B 109.6 . .
C1 C2 H2B 109.6 . .
H2A C2 H2B 108.1 . .
C3 C4 C5 114.1(3) . .
C3 C4 H4A 108.7 . .
C5 C4 H4A 108.7 . .
C3 C4 H4B 108.7 . .
C5 C4 H4B 108.7 . .
H4A C4 H4B 107.6 . .
N3 C5 C4 116.4(4) . .
N3 C5 H5A 108.2 . .
C4 C5 H5A 108.2 . .
N3 C5 H5B 108.2 . .
C4 C5 H5B 108.2 . .
H5A C5 H5B 107.3 . .
N3 C6 C7 110.6(3) . .
N3 C6 H6A 109.5 . .
C7 C6 H6A 109.5 . .
N3 C6 H6B 109.5 . .
C7 C6 H6B 109.5 . .
H6A C6 H6B 108.1 . .
N4 C7 C6 108.9(3) . .
N4 C7 H7A 109.9 . .
C6 C7 H7A 109.9 . .
N4 C7 H7B 109.9 . .
C6 C7 H7B 109.9 . .
H7A C7 H7B 108.3 . .
N4 C8 C9 111.1(3) . .
N4 C8 H8A 109.4 . .
C9 C8 H8A 109.4 . .
N4 C8 H8B 109.4 . .
C9 C8 H8B 109.4 . .
H8A C8 H8B 108.0 . .
C10 C9 C8 114.2(4) . .
C10 C9 H9A 108.7 . .
C8 C9 H9A 108.7 . .
C10 C9 H9B 108.7 . .
C8 C9 H9B 108.7 . .
H9A C9 H9B 107.6 . .
N1 C10 C9 114.0(3) . .
N1 C10 H10A 108.8 . .
C9 C10 H10A 108.8 . .
N1 C10 H10B 108.8 . .
C9 C10 H10B 108.8 . .
H10A C10 H10B 107.6 . .
N1 C11 C12 115.5(3) . .
N1 C11 H11A 108.4 . .
C12 C11 H11A 108.4 . .
N1 C11 H11B 108.4 . .
C12 C11 H11B 108.4 . .
H11A C11 H11B 107.5 . .
C17 C12 C13 117.7(3) . .
C17 C12 C11 122.0(3) . .
C13 C12 C11 120.3(3) . .
C14 C13 C12 120.9(4) . .
C14 C13 H13 119.5 . .
C12 C13 H13 119.5 . .
C15 C14 C13 121.1(4) . .
C15 C14 H14 119.5 . .
C13 C14 H14 119.5 . .
C14 C15 C16 119.0(4) . .
C14 C15 H15 120.5 . .
C16 C15 H15 120.5 . .
C17 C16 C15 120.6(4) . .
C17 C16 H16 119.7 . .
C15 C16 H16 119.7 . .
C16 C17 C12 120.7(4) . .
C16 C17 H17 119.6 . .
C12 C17 H17 119.6 . .
N3 C18 C19 116.4(2) . .
N3 C18 H18A 108.2 . .
C19 C18 H18A 108.2 . .
N3 C18 H18B 108.2 . .
C19 C18 H18B 108.2 . .
H18A C18 H18B 107.3 . .
C20 C19 C24 118.6(3) . .
C20 C19 C18 120.7(3) . .
C24 C19 C18 120.7(3) . .
C19 C20 C21 120.8(3) . .
C19 C20 H20 119.6 . .
C21 C20 H20 119.6 . .
C22 C21 C20 120.1(4) . .
C22 C21 H21 120.0 . .
C20 C21 H21 120.0 . .
C23 C22 C21 119.9(4) . .
C23 C22 H22 120.0 . .
C21 C22 H22 120.0 . .
C22 C23 C24 119.8(4) . .
C22 C23 H23 120.1 . .
C24 C23 H23 120.1 . .
C19 C24 C23 120.8(4) . .
C19 C24 H24 119.6 . .
C23 C24 H24 119.6 . .
C1 N1 C10 110.8(3) . .
C1 N1 C11 111.3(2) . .
C10 N1 C11 110.6(3) . .
C1 N1 Zr1 98.4(2) . .
C10 N1 Zr1 112.67(19) . .
C11 N1 Zr1 112.57(18) . .
C2 N2 C3 113.8(3) . .
C2 N2 Zr1 118.1(2) . .
C3 N2 Zr1 126.1(2) . .
C6 N3 C18 110.3(2) . .
C6 N3 C5 111.1(3) . .
C18 N3 C5 107.5(3) . .
C6 N3 Zr1 103.0(2) . .
C18 N3 Zr1 109.07(17) . .
C5 N3 Zr1 115.77(17) . .
C8 N4 C7 113.5(3) . .
C8 N4 Zr1 124.0(3) . .
C7 N4 Zr1 122.1(3) . .
N2 Zr1 N4 113.97(11) . .
N2 Zr1 N1 75.03(11) . .
N4 Zr1 N1 83.47(10) . .
N2 Zr1 N3 84.32(9) . .
N4 Zr1 N3 74.21(12) . .
N1 Zr1 N3 140.12(10) . .
N2 Zr1 Zr1 118.88(8) . 2
N4 Zr1 Zr1 126.54(8) . 2
N1 Zr1 Zr1 116.84(6) . 2
N3 Zr1 Zr1 102.98(7) . 2
N2 Zr1 H1 90.2(9) . .
N4 Zr1 H1 139.38(9) . .
N1 Zr1 H1 136.0(3) . .
N3 Zr1 H1 76.5(8) . .
Zr1 Zr1 H1 37.5(11) 2 .
N2 Zr1 H2 103.9(11) . .
N4 Zr1 H2 130.3(11) . .
N1 Zr1 H2 76.3(10) . .
N3 Zr1 H2 142.7(11) . .
Zr1 Zr1 H2 41.0(10) 2 .
H1 Zr1 H2 67.3(14) . .
C36 O1 C33 106.1(7) . .
C34 C33 O1 98.5(6) . .
C34 C33 H33A 112.1 . .
O1 C33 H33A 112.1 . .
C34 C33 H33B 112.1 . .
O1 C33 H33B 112.1 . .
H33A C33 H33B 109.7 . .
C35 C34 C33 105.7(8) . .
C35 C34 H34A 110.6 . .
C33 C34 H34A 110.6 . .
C35 C34 H34B 110.6 . .
C33 C34 H34B 110.6 . .
H34A C34 H34B 108.7 . .
C36 C35 C34 109.4(8) . .
C36 C35 H35A 109.8 . .
C34 C35 H35A 109.8 . .
C36 C35 H35B 109.8 . .
C34 C35 H35B 109.8 . .
H35A C35 H35B 108.2 . .
O1 C36 C35 94.8(9) . .
O1 C36 H36A 112.8 . .
C35 C36 H36A 112.8 . .
O1 C36 H36B 112.8 . .
C35 C36 H36B 112.8 . .
H36A C36 H36B 110.2 . .
C33B O1B C36B 101.1(13) . .
C34B C33B O1B 87.0(14) . .
C34B C33B H33C 114.1 . .
O1B C33B H33C 114.1 . .
C34B C33B H33D 114.1 . .
O1B C33B H33D 114.1 . .
H33C C33B H33D 111.3 . .
C33B C34B C35B 111.1(14) . .
C33B C34B H34C 109.4 . .
C35B C34B H34C 109.4 . .
C33B C34B H34D 109.4 . .
C35B C34B H34D 109.4 . .
H34C C34B H34D 108.0 . .
C34B C35B C36B 94.0(12) . .
C34B C35B H35C 112.9 . .
C36B C35B H35C 112.9 . .
C34B C35B H35D 112.9 . .
C36B C35B H35D 112.9 . .
H35C C35B H35D 110.3 . .
C35B C36B O1B 108.2(13) . .
C35B C36B H36C 110.1 . .
O1B C36B H36C 110.1 . .
C35B C36B H36D 110.1 . .
O1B C36B H36D 110.1 . .
H36C C36B H36D 108.4 . .
N2 C3 C4 112.5(3) . .
N2 C3 H3A 109.1 . .
C4 C3 H3A 109.1 . .
N2 C3 H3B 109.1 . .
C4 C3 H3B 109.1 . .
H3A C3 H3B 107.8 . .
C26 C25 B1 118.1(6) . .
C26 C25 H25A 107.8 . .
B1 C25 H25A 107.8 . .
C26 C25 H25B 107.8 . .
B1 C25 H25B 107.8 . .
H25A C25 H25B 107.1 . .
C25 C26 H26A 109.5 . .
C25 C26 H26B 109.5 . .
H26A C26 H26B 109.5 . .
C25 C26 H26C 109.5 . .
H26A C26 H26C 109.5 . .
H26B C26 H26C 109.5 . .
C28 C27 B1 116.4(7) . .
C28 C27 H27A 108.2 . .
B1 C27 H27A 108.2 . .
C28 C27 H27B 108.2 . .
B1 C27 H27B 108.2 . .
H27A C27 H27B 107.3 . .
C27 C28 H28A 109.5 . .
C27 C28 H28B 109.5 . .
H28A C28 H28B 109.5 . .
C27 C28 H28C 109.5 . .
H28A C28 H28C 109.5 . .
H28B C28 H28C 109.5 . .
C30 C29 B1 148.3(7) . .
C30 C29 H29A 99.7 . .
B1 C29 H29A 99.7 . .
C30 C29 H29B 99.7 . .
B1 C29 H29B 99.7 . .
H29A C29 H29B 104.1 . .
C29 C30 H30A 109.5 . .
C29 C30 H30B 109.5 . .
H30A C30 H30B 109.5 . .
C29 C30 H30C 109.5 . .
H30A C30 H30C 109.5 . .
H30B C30 H30C 109.5 . .
C32 C31 B1 117.7(7) . .
C32 C31 H31A 107.9 . .
B1 C31 H31A 107.9 . .
C32 C31 H31B 107.9 . .
B1 C31 H31B 107.9 . .
H31A C31 H31B 107.2 . .
C31 C32 H32A 109.5 . .
C31 C32 H32B 109.5 . .
H32A C32 H32B 109.5 . .
C31 C32 H32C 109.5 . .
H32A C32 H32C 109.5 . .
H32B C32 H32C 109.5 . .
C27 B1 C31 109.48(5) . .
C27 B1 C29 109.47(5) . .
C31 B1 C29 109.48(5) . .
C27 B1 C25 109.47(5) . .
C31 B1 C25 109.45(5) . .
C29 B1 C25 109.48(5) . .

loop_
_geom_bond_atom_site_label_1
_geom_bond_atom_site_label_2
_geom_bond_distance
_geom_bond_site_symmetry_2
C1 N1 1.484(4) .
C1 C2 1.520(6) .
C1 H1A 0.9900 .
C1 H1B 0.9900 .
C2 N2 1.456(5) .
C2 H2A 0.9900 .
C2 H2B 0.9900 .
C4 C3 1.524(4) .
C4 C5 1.533(5) .
C4 H4A 0.9900 .
C4 H4B 0.9900 .
C5 N3 1.507(4) .
C5 H5A 0.9900 .
C5 H5B 0.9900 .
C6 N3 1.480(5) .
C6 C7 1.497(6) .
C6 H6A 0.9900 .
C6 H6B 0.9900 .
C7 N4 1.456(5) .
C7 H7A 0.9900 .
C7 H7B 0.9900 .
C8 N4 1.420(5) .
C8 C9 1.521(7) .
C8 H8A 0.9900 .
C8 H8B 0.9900 .
C9 C10 1.502(5) .
C9 H9A 0.9900 .
C9 H9B 0.9900 .
C10 N1 1.499(4) .
C10 H10A 0.9900 .
C10 H10B 0.9900 .
C11 N1 1.512(4) .
C11 C12 1.514(5) .
C11 H11A 0.9900 .
C11 H11B 0.9900 .
C12 C17 1.391(5) .
C12 C13 1.392(5) .
C13 C14 1.381(6) .
C13 H13 0.9500 .
C14 C15 1.358(6) .
C14 H14 0.9500 .
C15 C16 1.387(6) .
C15 H15 0.9500 .
C16 C17 1.381(5) .
C16 H16 0.9500 .
C17 H17 0.9500 .
C18 N3 1.503(4) .
C18 C19 1.514(4) .
C18 H18A 0.9900 .
C18 H18B 0.9900 .
C19 C20 1.385(5) .
C19 C24 1.386(5) .
C20 C21 1.387(5) .
C20 H20 0.9500 .
C21 C22 1.379(5) .
C21 H21 0.9500 .
C22 C23 1.378(6) .
C22 H22 0.9500 .
C23 C24 1.394(5) .
C23 H23 0.9500 .
C24 H24 0.9500 .
N1 Zr1 2.384(3) .
N2 C3 1.463(4) .
N2 Zr1 2.059(3) .
N3 Zr1 2.390(3) .
N4 Zr1 2.062(2) .
Zr1 Zr1 3.1567(5) 2
Zr1 H1 1.99(3) .
Zr1 H2 1.95(4) .
O1 C36 1.457(13) .
O1 C33 1.501(10) .
C33 C34 1.469(5) .
C33 H33A 0.9900 .
C33 H33B 0.9900 .
C34 C35 1.469(5) .
C34 H34A 0.9900 .
C34 H34B 0.9900 .
C35 C36 1.468(6) .
C35 H35A 0.9900 .
C35 H35B 0.9900 .
C36 H36A 0.9900 .
C36 H36B 0.9900 .
O1B C33B 1.515(19) .
O1B C36B 1.539(18) .
C33B C34B 1.469(6) .
C33B H33C 0.9900 .
C33B H33D 0.9900 .
C34B C35B 1.469(6) .
C34B H34C 0.9900 .
C34B H34D 0.9900 .
C35B C36B 1.469(6) .
C35B H35C 0.9900 .
C35B H35D 0.9900 .
C36B H36C 0.9900 .
C36B H36D 0.9900 .
C3 H3A 0.9900 .
C3 H3B 0.9900 .
C25 C26 1.445(14) .
C25 B1 1.643(5) .
C25 H25A 0.9900 .
C25 H25B 0.9900 .
C26 H26A 0.9800 .
C26 H26B 0.9800 .
C26 H26C 0.9800 .
C27 C28 1.438(15) .
C27 B1 1.642(5) .
C27 H27A 0.9900 .
C27 H27B 0.9900 .
C28 H28A 0.9800 .
C28 H28B 0.9800 .
C28 H28C 0.9800 .
C29 C30 1.474(16) .
C29 B1 1.643(5) .
C29 H29A 0.9900 .
C29 H29B 0.9900 .
C30 H30A 0.9800 .
C30 H30B 0.9800 .
C30 H30C 0.9800 .
C31 C32 1.484(14) .
C31 B1 1.642(5) .
C31 H31A 0.9900 .
C31 H31B 0.9900 .
C32 H32A 0.9800 .
C32 H32B 0.9800 .
C32 H32C 0.9800 .

loop_
_geom_torsion_atom_site_label_1
_geom_torsion_atom_site_label_2
_geom_torsion_atom_site_label_3
_geom_torsion_atom_site_label_4
_geom_torsion
_geom_torsion_site_symmetry_4
N1 C1 C2 N2 37.2(4) .
C3 C4 C5 N3 65.7(5) .
N3 C6 C7 N4 44.2(4) .
N4 C8 C9 C10 67.5(4) .
C8 C9 C10 N1 -71.5(4) .
N1 C11 C12 C17 -84.5(4) .
N1 C11 C12 C13 98.4(4) .
C17 C12 C13 C14 2.0(5) .
C11 C12 C13 C14 179.2(3) .
C12 C13 C14 C15 -1.1(6) .
C13 C14 C15 C16 -0.2(6) .
C14 C15 C16 C17 0.6(5) .
C15 C16 C17 C12 0.4(5) .
C13 C12 C17 C16 -1.6(5) .
C11 C12 C17 C16 -178.8(3) .
N3 C18 C19 C20 91.1(4) .
N3 C18 C19 C24 -91.1(4) .
C24 C19 C20 C21 0.2(5) .
C18 C19 C20 C21 178.0(3) .
C19 C20 C21 C22 0.4(5) .
C20 C21 C22 C23 -0.5(5) .
C21 C22 C23 C24 -0.1(5) .
C20 C19 C24 C23 -0.8(5) .
C18 C19 C24 C23 -178.6(3) .
C22 C23 C24 C19 0.7(5) .
C2 C1 N1 C10 -170.5(3) .
C2 C1 N1 C11 66.0(3) .
C2 C1 N1 Zr1 -52.3(3) .
C9 C10 N1 C1 114.4(4) .
C9 C10 N1 C11 -121.7(4) .
C9 C10 N1 Zr1 5.2(4) .
C12 C11 N1 C1 64.2(4) .
C12 C11 N1 C10 -59.5(4) .
C12 C11 N1 Zr1 173.5(2) .
C1 C2 N2 C3 169.6(3) .
C1 C2 N2 Zr1 4.4(3) .
C7 C6 N3 C18 67.4(4) .
C7 C6 N3 C5 -173.4(3) .
C7 C6 N3 Zr1 -48.9(3) .
C19 C18 N3 C6 61.2(4) .
C19 C18 N3 C5 -60.2(3) .
C19 C18 N3 Zr1 173.6(2) .
C4 C5 N3 C6 64.2(4) .
C4 C5 N3 C18 -175.0(3) .
C4 C5 N3 Zr1 -52.8(4) .
C9 C8 N4 C7 -177.9(3) .
C9 C8 N4 Zr1 8.4(5) .
C6 C7 N4 C8 171.8(3) .
C6 C7 N4 Zr1 -14.3(4) .
C2 N2 Zr1 N4 49.7(2) .
C3 N2 Zr1 N4 -113.5(3) .
C2 N2 Zr1 N1 -25.9(2) .
C3 N2 Zr1 N1 170.8(3) .
C2 N2 Zr1 N3 119.6(2) .
C3 N2 Zr1 N3 -43.6(3) .
C2 N2 Zr1 Zr1 -138.65(19) 2
C3 N2 Zr1 Zr1 58.1(3) 2
C8 N4 Zr1 N2 -120.1(3) .
C7 N4 Zr1 N2 66.6(3) .
C8 N4 Zr1 N1 -49.7(3) .
C7 N4 Zr1 N1 137.0(3) .
C8 N4 Zr1 N3 163.7(3) .
C7 N4 Zr1 N3 -9.6(2) .
C8 N4 Zr1 Zr1 69.0(3) 2
C7 N4 Zr1 Zr1 -104.2(3) 2
C1 N1 Zr1 N2 40.94(18) .
C10 N1 Zr1 N2 157.8(2) .
C11 N1 Zr1 N2 -76.4(2) .
C1 N1 Zr1 N4 -76.06(19) .
C10 N1 Zr1 N4 40.8(2) .
C11 N1 Zr1 N4 166.6(2) .
C1 N1 Zr1 N3 -20.4(2) .
C10 N1 Zr1 N3 96.4(2) .
C11 N1 Zr1 N3 -137.70(19) .
C1 N1 Zr1 Zr1 156.09(15) 2
C10 N1 Zr1 Zr1 -87.1(2) 2
C11 N1 Zr1 Zr1 38.8(2) 2
C6 N3 Zr1 N2 -86.0(2) .
C18 N3 Zr1 N2 156.8(2) .
C5 N3 Zr1 N2 35.5(3) .
C6 N3 Zr1 N4 30.92(19) .
C18 N3 Zr1 N4 -86.3(2) .
C5 N3 Zr1 N4 152.4(3) .
C6 N3 Zr1 N1 -27.6(2) .
C18 N3 Zr1 N1 -144.76(18) .
C5 N3 Zr1 N1 93.9(3) .
C6 N3 Zr1 Zr1 155.65(17) 2
C18 N3 Zr1 Zr1 38.5(2) 2
C5 N3 Zr1 Zr1 -82.9(3) 2
C36 O1 C33 C34 45.9(11) .
O1 C33 C34 C35 -20.7(13) .
C33 C34 C35 C36 -9.3(16) .
C33 O1 C36 C35 -49.8(12) .
C34 C35 C36 O1 35.4(14) .
C36B O1B C33B C34B -50.3(18) .
O1B C33B C34B C35B 62(2) .
C33B C34B C35B C36B -44(2) .
C34B C35B C36B O1B 5(2) .
C33B O1B C36B C35B 32(2) .
C2 N2 C3 C4 -99.2(4) .
Zr1 N2 C3 C4 64.7(5) .
C5 C4 C3 N2 -66.1(6) .
C28 C27 B1 C31 53.9(10) .
C28 C27 B1 C29 173.9(10) .
C28 C27 B1 C25 -66.1(10) .
C32 C31 B1 C27 51.5(10) .
C32 C31 B1 C29 -68.5(10) .
C32 C31 B1 C25 171.5(10) .
C30 C29 B1 C27 -155.9(13) .
C30 C29 B1 C31 -35.9(13) .
C30 C29 B1 C25 84.1(13) .
C26 C25 B1 C27 -66.3(8) .
C26 C25 B1 C31 173.7(8) .
C26 C25 B1 C29 53.7(8) .
